data_7708866
loop_
_publ_author_name
'Yao, Qing-Xia'
'Tian, Miaomiao'
'Zheng, Jun'
'Xue, Jintang'
'Pan, Xuze'
'Zhou, Dandan'
'Li, Yun-Wu'
'Duan, Wen-zeng'
'Su, Jie'
'Huang, Xianqiang'

_publ_section_title
;
 A series of microporous and robust Ln-MOFs showing luminescent properties
 and catalytic performances towards Knoevenagel reactions
;
_journal_name_full 'Dalton Transactions'
_journal_paper_doi 10.1039/D1DT03188K
_journal_year 2021
_chemical_formula_moiety 'C25 H23 La N2 O8, C4 H9 N O'
_chemical_formula_sum 'C29 H32 La N3 O9'
_chemical_formula_weight 705.48
_space_group_crystal_system triclinic
_space_group_IT_number 2
_space_group_name_Hall '-P 1'
_space_group_name_H-M_alt 'P -1'
_atom_sites_solution_hydrogens mixed
_atom_sites_solution_primary iterative
_audit_creation_date 2021-10-28
_audit_creation_method
;
Olex2 1.5
(compiled 2021.08.20 svn.r13c46975 for OlexSys, GUI svn.r6396)
;
_audit_update_record
;
2021-10-28 deposited with the CCDC.	2021-11-16 downloaded from the CCDC.
;
_cell_angle_alpha 109.003(5)
_cell_angle_beta 90.770(4)
_cell_angle_gamma 110.333(4)
_cell_formula_units_Z 2
_cell_length_a 9.6585(4)
_cell_length_b 13.1770(8)
_cell_length_c 13.4502(6)
_cell_measurement_reflns_used 6637
_cell_measurement_temperature 139
_cell_measurement_theta_max 71.0300
_cell_measurement_theta_min 3.8080
_cell_volume 1502.12(15)
_computing_cell_refinement 'CrysAlisPro 1.171.39.29a (Rigaku Oxford Diffraction, 2015)'
_computing_data_collection 'CrysAlisPro 1.171.39.29a (Rigaku Oxford Diffraction, 2015)'
_computing_data_reduction 'CrysAlisPro 1.171.39.29a (Rigaku Oxford Diffraction, 2015)'
_computing_molecular_graphics 'Olex2 1.5 (Dolomanov et al., 2009)'
_computing_publication_material 'Olex2 1.5 (Dolomanov et al., 2009)'
_computing_structure_refinement 'SHELXL 2018/3 (Sheldrick, 2015)'
_computing_structure_solution 'olex2.solve 1.5 (Bourhis et al., 2015)'
_diffrn_ambient_temperature 139
_diffrn_detector_area_resol_mean 8.1281
_diffrn_detector_type Eos
_diffrn_measured_fraction_theta_full 0.998
_diffrn_measured_fraction_theta_max 0.998
_diffrn_measurement_device 'four-circle diffractometer'
_diffrn_measurement_device_type 'Xcalibur, Eos, Gemini'
_diffrn_radiation_type CuK\a
_diffrn_radiation_wavelength 1.54178
_diffrn_reflns_av_unetI/netI 0.0467
_diffrn_reflns_Laue_measured_fraction_full 0.998
_diffrn_reflns_Laue_measured_fraction_max 0.998
_diffrn_reflns_limit_h_max 11
_diffrn_reflns_limit_h_min -11
_diffrn_reflns_limit_k_max 15
_diffrn_reflns_limit_k_min -15
_diffrn_reflns_limit_l_max 16
_diffrn_reflns_limit_l_min -14
_diffrn_reflns_number 10302
_diffrn_reflns_point_group_measured_fraction_full 0.998
_diffrn_reflns_point_group_measured_fraction_max 0.998
_diffrn_reflns_theta_full 66.574
_diffrn_reflns_theta_max 66.574
_diffrn_reflns_theta_min 3.511
_exptl_absorpt_coefficient_mu 11.475
_exptl_absorpt_correction_T_max 1.00000
_exptl_absorpt_correction_T_min 0.21900
_exptl_absorpt_correction_type multi-scan
_exptl_absorpt_process_details
;
CrysAlisPro 1.171.39.29a (Rigaku Oxford Diffraction, 2015)
Empirical absorption correction using spherical harmonics,
 implemented in SCALE3 ABSPACK scaling algorithm.
;
_exptl_crystal_colour colorless
_exptl_crystal_density_diffrn 1.560
_exptl_crystal_description block
_exptl_crystal_F_000 712
_exptl_crystal_size_max 0.21
_exptl_crystal_size_mid 0.15
_exptl_crystal_size_min 0.1
_refine_diff_density_max 2.599
_refine_diff_density_min -1.651
_refine_diff_density_rms 0.189
_refine_ls_extinction_method none
_refine_ls_goodness_of_fit_ref 1.071
_refine_ls_hydrogen_treatment constr
_refine_ls_matrix_type full
_refine_ls_number_parameters 363
_refine_ls_number_reflns 10302
_refine_ls_number_restraints 0
_refine_ls_restrained_S_all 1.071
_refine_ls_R_factor_all 0.0934
_refine_ls_R_factor_gt 0.0857
_refine_ls_shift/su_max 0.000
_refine_ls_shift/su_mean 0.000
_refine_ls_structure_factor_coef Fsqd
_refine_ls_weighting_details 'w=1/[\s^2^(Fo^2^)+(0.2000P)^2^] where P=(Fo^2^+2Fc^2^)/3'
_refine_ls_weighting_scheme calc
_refine_ls_wR_factor_gt 0.2346
_refine_ls_wR_factor_ref 0.2453
_reflns_Friedel_coverage 0.000
_reflns_number_gt 8953
_reflns_number_total 10302
_reflns_threshold_expression 'I > 2\s(I)'
_cod_data_source_file d1dt03188k2.cif
_cod_data_source_block 1-La_tw
_cod_original_cell_volume 1502.12(14)
_cod_database_code 7708866
_shelx_shelxl_version_number 2018/3
_shelx_space_group_comment
;
The symmetry employed for this shelxl refinement is uniquely defined
by the following loop, which should always be used as a source of
symmetry information in preference to the above space-group names.
They are only intended as comments.
;
_olex2_refinement_description
;
1. Twinned data refinement
 Scales: 0.6790(18)
 0.3210(18)
2. Fixed Uiso
 At 1.2 times of:
  All C(H) groups
 At 1.5 times of:
  All C(H,H,H) groups, All O(H,H) groups
3. Uiso/Uaniso restraints and constraints
Uanis(C23) = Uanis(C24) = Uanis(C25)
4.a Rotating group:
 O7(H7A,H7B)
4.b Aromatic/amide H refined with riding coordinates:
 C3(H3), C4(H4), C6(H6), C7(H7), C9(H9), C10(H10), C12(H12), C13(H13),
 C16(H16), C17(H17), C19(H19), C20(H20)
4.c Fitted hexagon refined as free rotating group:
 C2(C3,C4,C5,C6,C7)
4.d Idealised Me refined as rotating group:
 C23(H23A,H23B,H23C), C24(H24A,H24B,H24C), C25(H25A,H25B,H25C), C27(H27A,H27B,
 H27C), C28(H28A,H28B,H28C), C29(H29A,H29B,H29C)
;
_olex2_submission_special_instructions 'No special instructions were received'
_oxdiff_exptl_absorpt_empirical_details
;
Empirical correction (ABSPACK) includes:
- Absorption correction using spherical harmonics
- Frame scaling
;

loop_
_space_group_symop_operation_xyz
'x, y, z'
'-x, -y, -z'

loop_
_atom_site_label
_atom_site_type_symbol
_atom_site_fract_x
_atom_site_fract_y
_atom_site_fract_z
_atom_site_U_iso_or_equiv
_atom_site_adp_type
_atom_site_occupancy
_atom_site_site_symmetry_order
_atom_site_calc_flag
_atom_site_refinement_flags_posn
_atom_site_refinement_flags_adp
_atom_site_refinement_flags_occupancy
_atom_site_disorder_assembly
_atom_site_disorder_group
La1 La 0.23803(5) 0.54292(4) -0.00254(4) 0.0143(2) Uani 1 1 d . . . . .
O1 O 0.0541(10) 0.4522(8) 0.0983(7) 0.034(2) Uani 1 1 d . . . . .
O2 O -0.1707(9) 0.3888(8) 0.1431(7) 0.033(2) Uani 1 1 d . . . . .
O3 O 0.4329(9) 0.5127(7) 0.8814(6) 0.0257(18) Uani 1 1 d . . . . .
O4 O 0.5728(9) 0.4075(8) 0.8488(6) 0.0280(19) Uani 1 1 d . . . . .
O5 O 0.1596(9) -0.3049(7) 0.1129(8) 0.035(2) Uani 1 1 d . . . . .
O6 O -0.0771(9) -0.3588(7) 0.1421(7) 0.0289(19) Uani 1 1 d . . . . .
O7 O 0.2883(10) 0.3555(8) 0.0005(8) 0.037(2) Uani 1 1 d . . . . .
H7A H 0.258926 0.315188 -0.060894 0.055 Uiso 1 1 d R U . . .
H7B H 0.384129 0.358479 0.011003 0.055 Uiso 1 1 d R U . . .
O8 O 0.4443(10) 0.7389(7) 0.0237(8) 0.040(2) Uani 1 1 d . . . . .
N1 N 0.1552(12) 0.1848(8) 0.4015(8) 0.029(2) Uani 1 1 d . . . . .
N2 N 0.6276(19) 0.9052(14) 0.0566(15) 0.082(5) Uani 1 1 d . . . . .
C1 C -0.0345(13) 0.4000(9) 0.1482(8) 0.024(2) Uani 1 1 d . . . . .
C2 C 0.0188(7) 0.3483(6) 0.2181(6) 0.021(2) Uani 1 1 d G . . . .
C3 C -0.0870(5) 0.2715(7) 0.2548(7) 0.035(3) Uani 1 1 d G . . . .
H3 H -0.187927 0.254970 0.237769 0.042 Uiso 1 1 calc R U . . .
C4 C -0.0418(7) 0.2194(7) 0.3169(7) 0.036(3) Uani 1 1 d G . . . .
H4 H -0.112585 0.167976 0.341463 0.043 Uiso 1 1 calc R U . . .
C5 C 0.1091(8) 0.2441(6) 0.3424(6) 0.021(2) Uani 1 1 d G . . . .
C6 C 0.2149(6) 0.3209(7) 0.3057(6) 0.030(3) Uani 1 1 d G . . . .
H6 H 0.315858 0.337449 0.322721 0.036 Uiso 1 1 calc R U . . .
C7 C 0.1697(7) 0.3730(6) 0.2436(6) 0.030(3) Uani 1 1 d G . . . .
H7 H 0.240520 0.424444 0.219027 0.036 Uiso 1 1 calc R U . . .
C8 C 0.2339(12) 0.2456(9) 0.5031(9) 0.020(2) Uani 1 1 d . . . . .
C9 C 0.2223(14) 0.3502(10) 0.5651(9) 0.024(2) Uani 1 1 d . . . . .
H9 H 0.163421 0.379781 0.536819 0.029 Uiso 1 1 calc R U . . .
C10 C 0.2970(13) 0.4098(10) 0.6674(8) 0.022(2) Uani 1 1 d . . . . .
H10 H 0.285852 0.477917 0.707940 0.027 Uiso 1 1 calc R U . . .
C11 C 0.3891(12) 0.3685(9) 0.7106(8) 0.019(2) Uani 1 1 d . . . . .
C12 C 0.4011(12) 0.2656(10) 0.6498(9) 0.023(2) Uani 1 1 d . . . . .
H12 H 0.461722 0.237276 0.678064 0.027 Uiso 1 1 calc R U . . .
C13 C 0.3244(12) 0.2033(9) 0.5471(9) 0.022(2) Uani 1 1 d . . . . .
H13 H 0.333195 0.133757 0.507891 0.026 Uiso 1 1 calc R U . . .
C14 C 0.4704(13) 0.4342(10) 0.8214(8) 0.020(2) Uani 1 1 d . . . . .
C15 C 0.1330(14) 0.0664(9) 0.3451(9) 0.021(2) Uani 1 1 d . . . . .
C16 C 0.0038(14) -0.0210(10) 0.3489(10) 0.030(3) Uani 1 1 d . . . . .
H16 H -0.065041 -0.003482 0.392214 0.035 Uiso 1 1 calc R U . . .
C17 C -0.0216(13) -0.1352(10) 0.2871(10) 0.028(3) Uani 1 1 d . . . . .
H17 H -0.108185 -0.193957 0.289137 0.033 Uiso 1 1 calc R U . . .
C18 C 0.0811(12) -0.1626(9) 0.2221(9) 0.020(2) Uani 1 1 d . . . . .
C19 C 0.2125(14) -0.0729(11) 0.2244(11) 0.034(3) Uani 1 1 d . . . . .
H19 H 0.284369 -0.090312 0.184314 0.040 Uiso 1 1 calc R U . . .
C20 C 0.2389(14) 0.0397(10) 0.2838(11) 0.033(3) Uani 1 1 d . . . . .
H20 H 0.327001 0.098096 0.283217 0.039 Uiso 1 1 calc R U . . .
C21 C 0.0531(13) -0.2846(10) 0.1529(9) 0.025(3) Uani 1 1 d . . . . .
C22 C 0.5286(16) 0.8102(13) -0.0078(14) 0.048(4) Uani 1 1 d . . . . .
C23 C 0.524(3) 0.789(2) -0.1260(17) 0.111(6) Uani 1 1 d . . . . .
H23A H 0.464194 0.709696 -0.165508 0.167 Uiso 1 1 calc R U . . .
H23B H 0.623815 0.805919 -0.143678 0.167 Uiso 1 1 calc R U . . .
H23C H 0.482235 0.838334 -0.143472 0.167 Uiso 1 1 calc R U . . .
C24 C 0.738(3) 0.999(2) 0.0290(18) 0.111(6) Uani 1 1 d . . . . .
H24A H 0.796910 0.967069 -0.019620 0.167 Uiso 1 1 calc R U . . .
H24B H 0.801781 1.056292 0.092299 0.167 Uiso 1 1 calc R U . . .
H24C H 0.686936 1.033083 -0.003632 0.167 Uiso 1 1 calc R U . . .
C25 C 0.634(3) 0.926(2) 0.1727(18) 0.111(6) Uani 1 1 d . . . . .
H25A H 0.543036 0.875396 0.185813 0.167 Uiso 1 1 calc R U . . .
H25B H 0.646787 1.004858 0.210685 0.167 Uiso 1 1 calc R U . . .
H25C H 0.716692 0.910826 0.196339 0.167 Uiso 1 1 calc R U . . .
O9 O 0.5963(14) 0.1666(13) 0.3651(10) 0.068(4) Uani 1 1 d . . . . .
N3 N 0.7215(17) 0.2357(14) 0.5253(12) 0.062(4) Uani 1 1 d . . . . .
C26 C 0.6608(19) 0.2473(17) 0.4456(15) 0.059(4) Uani 1 1 d . . . . .
C27 C 0.673(3) 0.369(2) 0.459(2) 0.099(8) Uani 1 1 d . . . . .
H27A H 0.616191 0.366799 0.398595 0.149 Uiso 1 1 calc R U . . .
H27B H 0.776115 0.416132 0.462956 0.149 Uiso 1 1 calc R U . . .
H27C H 0.635907 0.400307 0.522382 0.149 Uiso 1 1 calc R U . . .
C28 C 0.805(2) 0.3292(19) 0.6247(16) 0.079(6) Uani 1 1 d . . . . .
H28A H 0.817695 0.402489 0.618797 0.118 Uiso 1 1 calc R U . . .
H28B H 0.900709 0.325737 0.637811 0.118 Uiso 1 1 calc R U . . .
H28C H 0.750284 0.320414 0.682524 0.118 Uiso 1 1 calc R U . . .
C29 C 0.707(3) 0.1162(19) 0.5160(18) 0.083(7) Uani 1 1 d . . . . .
H29A H 0.604844 0.064518 0.490348 0.125 Uiso 1 1 calc R U . . .
H29B H 0.735499 0.115817 0.584418 0.125 Uiso 1 1 calc R U . . .
H29C H 0.769932 0.091342 0.467206 0.125 Uiso 1 1 calc R U . . .

loop_
_atom_site_aniso_label
_atom_site_aniso_U_11
_atom_site_aniso_U_22
_atom_site_aniso_U_33
_atom_site_aniso_U_23
_atom_site_aniso_U_13
_atom_site_aniso_U_12
La1 0.0169(4) 0.0129(3) 0.0150(4) 0.0046(3) -0.0020(3) 0.0082(2)
O1 0.056(6) 0.034(5) 0.029(5) 0.021(4) 0.016(4) 0.027(4)
O2 0.024(4) 0.044(5) 0.045(5) 0.029(4) 0.002(4) 0.017(4)
O3 0.029(4) 0.027(4) 0.018(4) -0.002(3) -0.001(3) 0.018(4)
O4 0.030(4) 0.035(5) 0.022(4) 0.001(4) -0.007(3) 0.024(4)
O5 0.031(5) 0.024(5) 0.046(5) 0.002(4) 0.005(4) 0.013(4)
O6 0.032(5) 0.018(4) 0.028(4) 0.003(3) -0.005(4) 0.005(4)
O7 0.041(5) 0.041(5) 0.035(5) 0.011(4) -0.004(4) 0.025(4)
O8 0.043(5) 0.024(5) 0.046(6) 0.010(4) 0.000(4) 0.008(4)
N1 0.050(6) 0.014(5) 0.023(5) 0.004(4) -0.014(4) 0.015(4)
N2 0.079(11) 0.043(9) 0.086(12) 0.012(8) -0.003(9) -0.012(8)
C1 0.040(7) 0.016(5) 0.018(5) 0.008(4) -0.006(5) 0.011(5)
C2 0.031(6) 0.018(5) 0.017(5) 0.007(4) -0.002(4) 0.013(5)
C3 0.028(6) 0.042(8) 0.045(8) 0.031(6) -0.002(6) 0.010(6)
C4 0.031(7) 0.040(8) 0.044(8) 0.030(6) 0.001(6) 0.008(6)
C5 0.033(6) 0.009(5) 0.020(5) 0.003(4) -0.006(5) 0.009(4)
C6 0.029(6) 0.031(7) 0.031(6) 0.014(5) -0.003(5) 0.012(5)
C7 0.028(6) 0.033(7) 0.036(7) 0.022(6) 0.002(5) 0.010(5)
C8 0.030(6) 0.016(5) 0.019(5) 0.011(4) -0.005(4) 0.008(5)
C9 0.039(7) 0.020(6) 0.017(5) 0.005(4) -0.007(5) 0.018(5)
C10 0.033(6) 0.018(5) 0.017(5) 0.004(4) -0.005(5) 0.013(5)
C11 0.023(5) 0.018(5) 0.017(5) 0.006(4) -0.001(4) 0.008(4)
C12 0.028(6) 0.025(6) 0.018(5) 0.007(5) -0.005(4) 0.014(5)
C13 0.031(6) 0.014(5) 0.022(5) 0.001(4) -0.002(5) 0.016(5)
C14 0.024(5) 0.021(5) 0.015(5) 0.006(5) -0.002(5) 0.009(4)
C15 0.037(6) 0.013(5) 0.015(5) 0.004(4) -0.006(4) 0.012(5)
C16 0.031(6) 0.019(6) 0.034(6) -0.001(5) 0.011(5) 0.014(5)
C17 0.025(6) 0.014(5) 0.037(7) 0.005(5) 0.009(5) 0.003(5)
C18 0.021(5) 0.015(5) 0.023(5) 0.002(4) 0.000(4) 0.010(4)
C19 0.032(6) 0.031(7) 0.043(7) 0.014(6) 0.011(6) 0.015(6)
C20 0.033(7) 0.015(6) 0.043(7) 0.008(5) 0.003(6) 0.003(5)
C21 0.031(6) 0.022(6) 0.024(6) 0.008(5) 0.002(5) 0.011(5)
C22 0.042(8) 0.041(8) 0.066(10) 0.027(8) 0.008(8) 0.013(7)
C23 0.119(12) 0.096(11) 0.067(8) 0.028(8) -0.004(8) -0.017(9)
C24 0.119(12) 0.096(11) 0.067(8) 0.028(8) -0.004(8) -0.017(9)
C25 0.119(12) 0.096(11) 0.067(8) 0.028(8) -0.004(8) -0.017(9)
O9 0.055(7) 0.079(10) 0.053(7) 0.012(7) -0.008(6) 0.016(7)
N3 0.066(9) 0.064(10) 0.062(9) 0.021(8) 0.009(8) 0.034(8)
C26 0.051(10) 0.065(12) 0.065(11) 0.030(10) 0.007(9) 0.022(9)
C27 0.14(2) 0.071(15) 0.11(2) 0.053(15) 0.021(17) 0.050(15)
C28 0.084(14) 0.070(14) 0.058(12) 0.006(10) -0.003(11) 0.015(12)
C29 0.117(18) 0.072(14) 0.088(16) 0.044(13) 0.019(14) 0.051(14)

loop_
_atom_type_symbol
_atom_type_description
_atom_type_scat_dispersion_real
_atom_type_scat_dispersion_imag
_atom_type_scat_source
C C 0.0181 0.0091 'International Tables Vol C Tables 4.2.6.8 and 6.1.1.4'
H H 0.0000 0.0000 'International Tables Vol C Tables 4.2.6.8 and 6.1.1.4'
N N 0.0311 0.0180 'International Tables Vol C Tables 4.2.6.8 and 6.1.1.4'
O O 0.0492 0.0322 'International Tables Vol C Tables 4.2.6.8 and 6.1.1.4'
La La -1.4094 9.0376 'International Tables Vol C Tables 4.2.6.8 and 6.1.1.4'

loop_
_geom_angle_atom_site_label_1
_geom_angle_atom_site_label_2
_geom_angle_atom_site_label_3
_geom_angle
_geom_angle_site_symmetry_1
_geom_angle_site_symmetry_3
_geom_angle_publ_flag
O1 La1 O2 123.0(3) . 2_565 ?
O1 La1 O3 143.0(3) . 1_554 ?
O1 La1 O4 85.6(3) . 2_666 ?
O1 La1 O5 73.3(3) . 1_565 ?
O1 La1 O6 77.7(3) . 2 ?
O1 La1 O7 73.1(3) . . ?
O1 La1 O8 138.9(3) . . ?
O2 La1 O3 81.5(3) 2_565 1_554 ?
O2 La1 O7 135.9(3) 2_565 . ?
O2 La1 O8 73.2(3) 2_565 . ?
O3 La1 O7 70.4(3) 1_554 . ?
O3 La1 O8 70.6(3) 1_554 . ?
O4 La1 O2 144.1(3) 2_666 2_565 ?
O4 La1 O3 86.7(3) 2_666 1_554 ?
O4 La1 O7 68.5(3) 2_666 . ?
O4 La1 O8 71.0(3) 2_666 . ?
O5 La1 O2 82.3(3) 1_565 2_565 ?
O5 La1 O3 142.2(3) 1_565 1_554 ?
O5 La1 O4 86.9(3) 1_565 2_666 ?
O5 La1 O6 127.2(3) 1_565 2 ?
O5 La1 O7 139.4(3) 1_565 . ?
O5 La1 O8 72.2(3) 1_565 . ?
O6 La1 O2 77.8(3) 2 2_565 ?
O6 La1 O3 81.9(3) 2 1_554 ?
O6 La1 O4 133.8(3) 2 2_666 ?
O6 La1 O7 65.5(3) 2 . ?
O6 La1 O8 142.3(3) 2 . ?
O8 La1 O7 124.2(3) . . ?
C1 O1 La1 175.3(8) . . ?
C1 O2 La1 110.7(7) . 2_565 ?
C14 O3 La1 141.6(8) . 1_556 ?
C14 O4 La1 142.3(7) . 2_666 ?
C21 O5 La1 144.4(8) . 1_545 ?
C21 O6 La1 136.1(8) . 2 ?
La1 O7 H7A 98.9 . . ?
La1 O7 H7B 120.5 . . ?
H7A O7 H7B 104.0 . . ?
C22 O8 La1 153.4(11) . . ?
C8 N1 C5 120.2(9) . . ?
C8 N1 C15 122.7(9) . . ?
C15 N1 C5 116.6(8) . . ?
C22 N2 C24 127.5(18) . . ?
C22 N2 C25 117.8(17) . . ?
C24 N2 C25 114.6(16) . . ?
O1 C1 O2 122.4(10) . . ?
O1 C1 C2 120.2(10) . . ?
O2 C1 C2 117.4(10) . . ?
C3 C2 C1 118.5(6) . . ?
C3 C2 C7 120.0 . . ?
C7 C2 C1 121.5(6) . . ?
C2 C3 H3 120.0 . . ?
C4 C3 C2 120.0 . . ?
C4 C3 H3 120.0 . . ?
C3 C4 H4 120.0 . . ?
C3 C4 C5 120.0 . . ?
C5 C4 H4 120.0 . . ?
C4 C5 N1 119.9(6) . . ?
C4 C5 C6 120.0 . . ?
C6 C5 N1 120.0(6) . . ?
C5 C6 H6 120.0 . . ?
C7 C6 C5 120.0 . . ?
C7 C6 H6 120.0 . . ?
C2 C7 H7 120.0 . . ?
C6 C7 C2 120.0 . . ?
C6 C7 H7 120.0 . . ?
N1 C8 C9 120.5(10) . . ?
N1 C8 C13 121.0(10) . . ?
C13 C8 C9 118.4(10) . . ?
C8 C9 H9 119.5 . . ?
C10 C9 C8 121.0(10) . . ?
C10 C9 H9 119.5 . . ?
C9 C10 H10 119.7 . . ?
C9 C10 C11 120.6(10) . . ?
C11 C10 H10 119.7 . . ?
C10 C11 C14 120.1(10) . . ?
C12 C11 C10 118.7(10) . . ?
C12 C11 C14 121.2(10) . . ?
C11 C12 H12 119.2 . . ?
C11 C12 C13 121.5(10) . . ?
C13 C12 H12 119.2 . . ?
C8 C13 H13 120.1 . . ?
C12 C13 C8 119.8(10) . . ?
C12 C13 H13 120.1 . . ?
O3 C14 C11 118.9(10) . . ?
O4 C14 O3 123.5(10) . . ?
O4 C14 C11 117.5(10) . . ?
C16 C15 N1 120.0(11) . . ?
C16 C15 C20 120.3(11) . . ?
C20 C15 N1 119.7(11) . . ?
C15 C16 H16 120.4 . . ?
C15 C16 C17 119.3(11) . . ?
C17 C16 H16 120.4 . . ?
C16 C17 H17 119.6 . . ?
C16 C17 C18 120.9(11) . . ?
C18 C17 H17 119.6 . . ?
C17 C18 C21 121.4(10) . . ?
C19 C18 C17 118.0(10) . . ?
C19 C18 C21 120.6(10) . . ?
C18 C19 H19 119.0 . . ?
C20 C19 C18 121.9(12) . . ?
C20 C19 H19 119.0 . . ?
C15 C20 H20 120.3 . . ?
C19 C20 C15 119.5(12) . . ?
C19 C20 H20 120.3 . . ?
O5 C21 O6 125.6(11) . . ?
O5 C21 C18 117.3(11) . . ?
O6 C21 C18 117.1(10) . . ?
O8 C22 N2 121.9(18) . . ?
O8 C22 C23 120.6(16) . . ?
N2 C22 C23 117.5(17) . . ?
C22 C23 H23A 109.5 . . ?
C22 C23 H23B 109.5 . . ?
C22 C23 H23C 109.5 . . ?
H23A C23 H23B 109.5 . . ?
H23A C23 H23C 109.5 . . ?
H23B C23 H23C 109.5 . . ?
N2 C24 H24A 109.5 . . ?
N2 C24 H24B 109.5 . . ?
N2 C24 H24C 109.5 . . ?
H24A C24 H24B 109.5 . . ?
H24A C24 H24C 109.5 . . ?
H24B C24 H24C 109.5 . . ?
N2 C25 H25A 109.5 . . ?
N2 C25 H25B 109.5 . . ?
N2 C25 H25C 109.5 . . ?
H25A C25 H25B 109.5 . . ?
H25A C25 H25C 109.5 . . ?
H25B C25 H25C 109.5 . . ?
C26 N3 C28 126.2(18) . . ?
C26 N3 C29 117.2(17) . . ?
C28 N3 C29 116.6(17) . . ?
O9 C26 N3 122.7(19) . . ?
O9 C26 C27 121.2(19) . . ?
N3 C26 C27 116.1(19) . . ?
C26 C27 H27A 109.5 . . ?
C26 C27 H27B 109.5 . . ?
C26 C27 H27C 109.5 . . ?
H27A C27 H27B 109.5 . . ?
H27A C27 H27C 109.5 . . ?
H27B C27 H27C 109.5 . . ?
N3 C28 H28A 109.5 . . ?
N3 C28 H28B 109.5 . . ?
N3 C28 H28C 109.5 . . ?
H28A C28 H28B 109.5 . . ?
H28A C28 H28C 109.5 . . ?
H28B C28 H28C 109.5 . . ?
N3 C29 H29A 109.5 . . ?
N3 C29 H29B 109.5 . . ?
N3 C29 H29C 109.5 . . ?
H29A C29 H29B 109.5 . . ?
H29A C29 H29C 109.5 . . ?
H29B C29 H29C 109.5 . . ?

loop_
_geom_bond_atom_site_label_1
_geom_bond_atom_site_label_2
_geom_bond_distance
_geom_bond_site_symmetry_2
_geom_bond_publ_flag
La1 O1 2.463(9) . ?
La1 O2 2.507(8) 2_565 ?
La1 O3 2.516(8) 1_554 ?
La1 O4 2.496(7) 2_666 ?
La1 O5 2.464(8) 1_565 ?
La1 O6 2.482(8) 2 ?
La1 O7 2.690(9) . ?
La1 O8 2.564(9) . ?
O1 C1 1.250(14) . ?
O2 C1 1.271(14) . ?
O3 C14 1.256(14) . ?
O4 C14 1.246(14) . ?
O5 C21 1.237(14) . ?
O6 C21 1.267(14) . ?
O7 H7A 0.8054 . ?
O7 H7B 0.9196 . ?
O8 C22 1.209(17) . ?
N1 C5 1.441(10) . ?
N1 C8 1.387(14) . ?
N1 C15 1.431(14) . ?
N2 C22 1.29(2) . ?
N2 C24 1.48(3) . ?
N2 C25 1.49(3) . ?
C1 C2 1.504(11) . ?
C2 C3 1.3900 . ?
C2 C7 1.3900 . ?
C3 H3 0.9300 . ?
C3 C4 1.3900 . ?
C4 H4 0.9300 . ?
C4 C5 1.3900 . ?
C5 C6 1.3900 . ?
C6 H6 0.9300 . ?
C6 C7 1.3900 . ?
C7 H7 0.9300 . ?
C8 C9 1.403(16) . ?
C8 C13 1.402(15) . ?
C9 H9 0.9300 . ?
C9 C10 1.381(15) . ?
C10 H10 0.9300 . ?
C10 C11 1.398(15) . ?
C11 C12 1.382(16) . ?
C11 C14 1.497(14) . ?
C12 H12 0.9300 . ?
C12 C13 1.393(15) . ?
C13 H13 0.9300 . ?
C15 C16 1.388(17) . ?
C15 C20 1.391(18) . ?
C16 H16 0.9300 . ?
C16 C17 1.392(16) . ?
C17 H17 0.9300 . ?
C17 C18 1.395(16) . ?
C18 C19 1.392(17) . ?
C18 C21 1.497(15) . ?
C19 H19 0.9300 . ?
C19 C20 1.366(17) . ?
C20 H20 0.9300 . ?
C22 C23 1.52(3) . ?
C23 H23A 0.9600 . ?
C23 H23B 0.9600 . ?
C23 H23C 0.9600 . ?
C24 H24A 0.9600 . ?
C24 H24B 0.9600 . ?
C24 H24C 0.9600 . ?
C25 H25A 0.9600 . ?
C25 H25B 0.9600 . ?
C25 H25C 0.9600 . ?
O9 C26 1.21(2) . ?
N3 C26 1.29(2) . ?
N3 C28 1.47(2) . ?
N3 C29 1.49(2) . ?
C26 C27 1.51(3) . ?
C27 H27A 0.9600 . ?
C27 H27B 0.9600 . ?
C27 H27C 0.9600 . ?
C28 H28A 0.9600 . ?
C28 H28B 0.9600 . ?
C28 H28C 0.9600 . ?
C29 H29A 0.9600 . ?
C29 H29B 0.9600 . ?
C29 H29C 0.9600 . ?

loop_
_geom_hbond_atom_site_label_D
_geom_hbond_atom_site_label_H
_geom_hbond_atom_site_label_A
_geom_hbond_distance_DH
_geom_hbond_distance_HA
_geom_hbond_distance_DA
_geom_hbond_angle_DHA
_geom_hbond_site_symmetry_A
_geom_hbond_publ_flag
O7 H7B O3 0.92 2.08 2.762(12) 129.5 2_666 yes

loop_
_geom_torsion_atom_site_label_1
_geom_torsion_atom_site_label_2
_geom_torsion_atom_site_label_3
_geom_torsion_atom_site_label_4
_geom_torsion
_geom_torsion_site_symmetry_1
_geom_torsion_site_symmetry_2
_geom_torsion_site_symmetry_3
_geom_torsion_site_symmetry_4
_geom_torsion_publ_flag
La1 O2 C1 O1 8.4(14) 2_565 . . . ?
La1 O2 C1 C2 -171.9(7) 2_565 . . . ?
La1 O3 C14 O4 -101.1(14) 1_556 . . . ?
La1 O3 C14 C11 79.0(15) 1_556 . . . ?
La1 O4 C14 O3 1(2) 2_666 . . . ?
La1 O4 C14 C11 -179.5(8) 2_666 . . . ?
La1 O5 C21 O6 2(2) 1_545 . . . ?
La1 O5 C21 C18 -179.9(9) 1_545 . . . ?
La1 O6 C21 O5 -30.4(19) 2 . . . ?
La1 O6 C21 C18 151.1(8) 2 . . . ?
La1 O8 C22 N2 -175.2(15) . . . . ?
La1 O8 C22 C23 3(3) . . . . ?
O1 C1 C2 C3 -167.0(8) . . . . ?
O1 C1 C2 C7 11.0(13) . . . . ?
O2 C1 C2 C3 13.4(12) . . . . ?
O2 C1 C2 C7 -168.6(8) . . . . ?
N1 C5 C6 C7 176.3(8) . . . . ?
N1 C8 C9 C10 178.2(12) . . . . ?
N1 C8 C13 C12 -179.4(11) . . . . ?
N1 C15 C16 C17 175.0(11) . . . . ?
N1 C15 C20 C19 -175.5(11) . . . . ?
C1 C2 C3 C4 178.1(8) . . . . ?
C1 C2 C7 C6 -178.0(8) . . . . ?
C2 C3 C4 C5 0.0 . . . . ?
C3 C2 C7 C6 0.0 . . . . ?
C3 C4 C5 N1 -176.3(8) . . . . ?
C3 C4 C5 C6 0.0 . . . . ?
C4 C5 C6 C7 0.0 . . . . ?
C5 N1 C8 C9 24.3(17) . . . . ?
C5 N1 C8 C13 -157.0(10) . . . . ?
C5 N1 C15 C16 -93.7(13) . . . . ?
C5 N1 C15 C20 84.0(14) . . . . ?
C5 C6 C7 C2 0.0 . . . . ?
C7 C2 C3 C4 0.0 . . . . ?
C8 N1 C5 C4 -114.4(10) . . . . ?
C8 N1 C5 C6 69.2(12) . . . . ?
C8 N1 C15 C16 94.5(15) . . . . ?
C8 N1 C15 C20 -87.8(15) . . . . ?
C8 C9 C10 C11 1.7(19) . . . . ?
C9 C8 C13 C12 -0.6(17) . . . . ?
C9 C10 C11 C12 -1.5(18) . . . . ?
C9 C10 C11 C14 179.6(11) . . . . ?
C10 C11 C12 C13 0.4(18) . . . . ?
C10 C11 C14 O3 13.9(17) . . . . ?
C10 C11 C14 O4 -166.0(11) . . . . ?
C11 C12 C13 C8 0.7(18) . . . . ?
C12 C11 C14 O3 -165.0(11) . . . . ?
C12 C11 C14 O4 15.1(17) . . . . ?
C13 C8 C9 C10 -0.6(18) . . . . ?
C14 C11 C12 C13 179.2(11) . . . . ?
C15 N1 C5 C4 73.5(12) . . . . ?
C15 N1 C5 C6 -102.8(10) . . . . ?
C15 N1 C8 C9 -164.2(12) . . . . ?
C15 N1 C8 C13 14.6(18) . . . . ?
C15 C16 C17 C18 0.2(19) . . . . ?
C16 C15 C20 C19 2.2(19) . . . . ?
C16 C17 C18 C19 2.7(18) . . . . ?
C16 C17 C18 C21 -178.2(11) . . . . ?
C17 C18 C19 C20 -3.3(19) . . . . ?
C17 C18 C21 O5 -167.1(11) . . . . ?
C17 C18 C21 O6 11.6(17) . . . . ?
C18 C19 C20 C15 1(2) . . . . ?
C19 C18 C21 O5 12.0(17) . . . . ?
C19 C18 C21 O6 -169.4(11) . . . . ?
C20 C15 C16 C17 -2.7(19) . . . . ?
C21 C18 C19 C20 177.6(12) . . . . ?
C24 N2 C22 O8 179(2) . . . . ?
C24 N2 C22 C23 1(3) . . . . ?
C25 N2 C22 O8 -1(3) . . . . ?
C25 N2 C22 C23 -179(2) . . . . ?
C28 N3 C26 O9 178.5(18) . . . . ?
C28 N3 C26 C27 -2(3) . . . . ?
C29 N3 C26 O9 -1(3) . . . . ?
C29 N3 C26 C27 178.1(19) . . . . ?

loop_
_twin_individual_id
_twin_individual_mass_fraction_refined
1 0.6790(18)
2 0.3210(18)
